data_1000062
loop_
_publ_author_name
'Baur, W H'
'Khan, A A'

_publ_section_title
;
Rutile-Type Compounds. VI. Si O2, Ge O2 and a Comparison with other
Rutile-Type Structures
;
_journal_coden_ASTM ACBCAR
_journal_name_full 'Acta Crystallographica B (24,1968-38,1982)'
_journal_page_first 2133
_journal_page_last 2139
_journal_paper_doi 10.1107/S0567740871005466
_journal_volume 27
_journal_year 1971
_chemical_formula_structural 'Sn O2'
_chemical_formula_sum 'O2 Sn'
_chemical_name_mineral Cassiterite
_chemical_name_systematic 'Tin(IV) oxide'
_space_group_IT_number 136
_symmetry_cell_setting tetragonal
_symmetry_Int_Tables_number 136
_symmetry_space_group_name_Hall '-P 4n 2n'
_symmetry_space_group_name_H-M 'P 42/m n m'
_cell_angle_alpha 90
_cell_angle_beta 90
_cell_angle_gamma 90
_cell_formula_units_Z 2
_cell_length_a 4.7380(1)
_cell_length_b 4.7380(1)
_cell_length_c 3.1865(2)
_cell_volume 71.5
_refine_ls_R_factor_all 0.036
_cod_database_code 1000062

loop_
_symmetry_equiv_pos_as_xyz
x,y,z
-x,-y,z
1/2+x,1/2-y,1/2+z
1/2-x,1/2+y,1/2+z
-x,-y,-z
x,y,-z
1/2-x,1/2+y,1/2-z
1/2+x,1/2-y,1/2-z
y,x,z
-y,-x,z
1/2-y,1/2+x,1/2+z
1/2+y,1/2-x,1/2+z
-y,-x,-z
y,x,-z
1/2+y,1/2-x,1/2-z
1/2-y,1/2+x,1/2-z

loop_
_atom_site_label
_atom_site_type_symbol
_atom_site_symmetry_multiplicity
_atom_site_Wyckoff_symbol
_atom_site_fract_x
_atom_site_fract_y
_atom_site_fract_z
_atom_site_occupancy
_atom_site_attached_hydrogens
_atom_site_calc_flag
Sn1 Sn4+ 2 a 0. 0. 0. 1. 0 d
O1 O2- 4 f 0.3071(13) 0.3071(13) 0. 1. 0 d

loop_
_atom_type_symbol
_atom_type_oxidation_number
Sn4+ 4.000
O2- -2.000
